data_4027447
loop_
_publ_author_name
'William T. Spencer'
'Alison J. Frontier'

_publ_section_title
;
 Cycloaromatization Protocol for Synthesis of Polysubstituted Phenol
 Derivatives: Method Development and Mechanistic Studies
;
_journal_name_full 'Journal of Organic Chemistry'
_journal_page_first 7730
_journal_page_last 7736
_journal_paper_doi 10.1021/jo3010952
_journal_volume 77
_journal_year 2012
_chemical_formula_moiety 'C16 H13 D5 O'
_chemical_formula_sum 'C16 H13 D5 O'
_chemical_formula_weight 231.33
_chemical_name_common frows03
_chemical_name_systematic
; 
 ? 
;
_space_group_IT_number 14
_symmetry_cell_setting monoclinic
_symmetry_space_group_name_Hall '-P 2ybc'
_symmetry_space_group_name_H-M 'P 1 21/c 1'
_atom_sites_solution_hydrogens geom
_atom_sites_solution_primary direct
_atom_sites_solution_secondary difmap
_audit_creation_method SHELXL-97
_cell_angle_alpha 90.00
_cell_angle_beta 90.084(3)
_cell_angle_gamma 90.00
_cell_formula_units_Z 4
_cell_length_a 11.1006(18)
_cell_length_b 15.181(2)
_cell_length_c 7.5819(12)
_cell_measurement_reflns_used 3231
_cell_measurement_temperature 100.0(5)
_cell_measurement_theta_max 27.46
_cell_measurement_theta_min 2.68
_cell_volume 1277.7(3)
_computing_cell_refinement 'SAINT (Bruker, 2009)'
_computing_data_collection 'APEX2 (Bruker, 2011)'
_computing_data_reduction 'SAINT (Bruker, 2009)'
_computing_molecular_graphics 'SHELXTL (Sheldrick, 2008)'
_computing_publication_material 'SHELXTL (Sheldrick, 2008)'
_computing_structure_refinement 'SHELXL-97 (Sheldrick, 2008)'
_computing_structure_solution 'SIR97 (Altomare et al., 1999)'
_diffrn_ambient_temperature 100.0(5)
_diffrn_measured_fraction_theta_full 1.000
_diffrn_measured_fraction_theta_max 1.000
_diffrn_measurement_device_type 'Bruker SMART APEX II CCD Platform'
_diffrn_measurement_method 'area detector, \w scans per \f'
_diffrn_radiation_monochromator graphite
_diffrn_radiation_source 'fine-focus sealed tube'
_diffrn_radiation_type MoK\a
_diffrn_radiation_wavelength 0.71073
_diffrn_reflns_av_R_equivalents 0.0836
_diffrn_reflns_av_sigmaI/netI 0.0510
_diffrn_reflns_limit_h_max 13
_diffrn_reflns_limit_h_min -13
_diffrn_reflns_limit_k_max 18
_diffrn_reflns_limit_k_min -18
_diffrn_reflns_limit_l_max 9
_diffrn_reflns_limit_l_min -9
_diffrn_reflns_number 17966
_diffrn_reflns_theta_full 26.37
_diffrn_reflns_theta_max 26.37
_diffrn_reflns_theta_min 1.34
_diffrn_standards_number 0
_exptl_absorpt_coefficient_mu 0.071
_exptl_absorpt_correction_T_max 0.9957
_exptl_absorpt_correction_T_min 0.9887
_exptl_absorpt_correction_type multi-scan
_exptl_absorpt_process_details 'SADABS (Sheldrick, 2008)'
_exptl_crystal_colour colorless
_exptl_crystal_density_diffrn 1.203
_exptl_crystal_description plate
_exptl_crystal_F_000 488
_exptl_crystal_size_max 0.16
_exptl_crystal_size_mid 0.12
_exptl_crystal_size_min 0.06
_refine_diff_density_max 0.876
_refine_diff_density_min -0.314
_refine_diff_density_rms 0.058
_refine_ls_extinction_method none
_refine_ls_goodness_of_fit_ref 1.037
_refine_ls_hydrogen_treatment mixed
_refine_ls_matrix_type full
_refine_ls_number_parameters 172
_refine_ls_number_reflns 2616
_refine_ls_number_restraints 0
_refine_ls_restrained_S_all 1.037
_refine_ls_R_factor_all 0.1003
_refine_ls_R_factor_gt 0.0670
_refine_ls_shift/su_max 0.000
_refine_ls_shift/su_mean 0.000
_refine_ls_structure_factor_coef Fsqd
_refine_ls_weighting_details 'calc w=1/[\s^2^(Fo^2^)+(0.0864P)^2^+1.1400P] where P=(Fo^2^+2Fc^2^)/3'
_refine_ls_weighting_scheme calc
_refine_ls_wR_factor_gt 0.1677
_refine_ls_wR_factor_ref 0.1898
_reflns_number_gt 1842
_reflns_number_total 2616
_reflns_threshold_expression >2sigma(I)
_cod_data_source_file jo3010952_si_003.cif
_cod_data_source_block frows03
_cod_original_cell_volume 1277.7(4)
_cod_database_code 4027447

loop_
_symmetry_equiv_pos_as_xyz
'x, y, z'
'-x, y+1/2, -z+1/2'
'-x, -y, -z'
'x, -y-1/2, z-1/2'

loop_
_atom_site_label
_atom_site_type_symbol
_atom_site_fract_x
_atom_site_fract_y
_atom_site_fract_z
_atom_site_U_iso_or_equiv
_atom_site_adp_type
_atom_site_occupancy
_atom_site_symmetry_multiplicity
_atom_site_calc_flag
_atom_site_refinement_flags
C1 C 0.7824(3) -0.06080(19) 0.4981(4) 0.0274(6) Uani 1 1 d .
C2 C 0.7973(3) -0.1159(2) 0.6425(4) 0.0344(7) Uani 1 1 d .
H2 H 0.8315 -0.1727 0.6261 0.041 Uiso 1 1 calc R
C3 C 0.7632(3) -0.0897(2) 0.8097(4) 0.0381(8) Uani 1 1 d .
H3 H 0.7744 -0.1282 0.9072 0.046 Uiso 1 1 calc R
C4 C 0.7130(3) -0.0075(2) 0.8346(4) 0.0360(7) Uani 1 1 d .
H4 H 0.6905 0.0111 0.9496 0.043 Uiso 1 1 calc R
C5 C 0.6955(3) 0.0472(2) 0.6931(4) 0.0314(7) Uani 1 1 d .
H5 H 0.6598 0.1034 0.7108 0.038 Uiso 1 1 calc R
C6 C 0.7294(2) 0.02178(18) 0.5230(4) 0.0257(6) Uani 1 1 d .
C7 C 0.7065(3) 0.08342(18) 0.3740(4) 0.0254(6) Uani 1 1 d .
C8 C 0.7968(3) 0.1336(2) 0.3003(4) 0.0298(7) Uani 1 1 d .
D8 D 0.875(3) 0.129(2) 0.347(5) 0.036 Uiso 1 1 d .
C9 C 0.7727(3) 0.1928(2) 0.1649(4) 0.0354(7) Uani 1 1 d .
D9 D 0.832(3) 0.227(2) 0.116(5) 0.042 Uiso 1 1 d .
C10 C 0.6567(3) 0.2011(2) 0.0988(4) 0.0339(7) Uani 1 1 d .
D10 D 0.642(3) 0.240(3) 0.006(5) 0.041 Uiso 1 1 d .
C11 C 0.5669(3) 0.1508(2) 0.1702(4) 0.0322(7) Uani 1 1 d .
D11 D 0.480(3) 0.156(2) 0.125(5) 0.039 Uiso 1 1 d .
C12 C 0.5900(3) 0.0930(2) 0.3073(4) 0.0277(6) Uani 1 1 d .
D12 D 0.524(3) 0.054(2) 0.355(4) 0.033 Uiso 1 1 d .
C13 C 0.8217(3) -0.0927(2) 0.3193(4) 0.0329(7) Uani 1 1 d .
H13 H 0.7972 -0.0481 0.2290 0.039 Uiso 1 1 calc R
O1 O 0.7696(2) -0.17416(15) 0.2747(3) 0.0421(6) Uani 1 1 d .
C14 C 0.6450(3) -0.1689(3) 0.2575(5) 0.0467(9) Uani 1 1 d .
H14A H 0.6087 -0.1599 0.3739 0.070 Uiso 1 1 calc R
H14B H 0.6143 -0.2238 0.2063 0.070 Uiso 1 1 calc R
H14C H 0.6241 -0.1194 0.1803 0.070 Uiso 1 1 calc R
C15 C 0.9595(3) -0.1042(3) 0.3118(5) 0.0473(9) Uani 1 1 d .
H15A H 0.9980 -0.0480 0.3466 0.057 Uiso 1 1 calc R
H15B H 0.9837 -0.1494 0.3990 0.057 Uiso 1 1 calc R
C16 C 1.0058(3) -0.1305(3) 0.1349(5) 0.0505(10) Uani 1 1 d .
H16A H 0.9687 -0.1863 0.0993 0.076 Uiso 1 1 calc R
H16B H 1.0934 -0.1376 0.1406 0.076 Uiso 1 1 calc R
H16C H 0.9857 -0.0847 0.0484 0.076 Uiso 1 1 calc R

loop_
_atom_site_aniso_label
_atom_site_aniso_U_11
_atom_site_aniso_U_22
_atom_site_aniso_U_33
_atom_site_aniso_U_23
_atom_site_aniso_U_13
_atom_site_aniso_U_12
C1 0.0272(14) 0.0294(15) 0.0256(15) 0.0031(12) -0.0057(12) -0.0002(12)
C2 0.0363(17) 0.0335(17) 0.0334(17) 0.0032(13) -0.0055(13) 0.0038(13)
C3 0.0500(19) 0.0360(18) 0.0283(17) 0.0078(14) -0.0125(15) -0.0018(14)
C4 0.0501(19) 0.0351(17) 0.0229(15) 0.0012(13) -0.0058(14) -0.0020(14)
C5 0.0384(17) 0.0287(16) 0.0269(16) -0.0020(13) -0.0079(13) -0.0021(13)
C6 0.0268(14) 0.0267(15) 0.0237(14) 0.0035(12) -0.0068(12) -0.0033(11)
C7 0.0300(15) 0.0234(14) 0.0226(14) -0.0026(11) -0.0059(12) 0.0018(11)
C8 0.0250(15) 0.0330(16) 0.0312(16) 0.0010(13) -0.0059(12) -0.0042(12)
C9 0.0445(19) 0.0322(17) 0.0296(17) 0.0028(13) 0.0002(14) -0.0084(14)
C10 0.051(2) 0.0282(16) 0.0230(15) 0.0022(13) -0.0066(14) 0.0028(14)
C11 0.0339(16) 0.0355(17) 0.0270(16) -0.0013(13) -0.0088(13) 0.0053(13)
C12 0.0262(14) 0.0312(16) 0.0258(15) -0.0017(13) -0.0033(12) 0.0002(12)
C13 0.0391(17) 0.0277(16) 0.0318(16) 0.0031(13) -0.0015(13) 0.0041(13)
O1 0.0477(14) 0.0386(13) 0.0402(14) -0.0022(10) -0.0039(11) -0.0014(11)
C14 0.061(2) 0.048(2) 0.0304(18) -0.0062(16) -0.0038(16) -0.0217(18)
C15 0.0433(19) 0.049(2) 0.050(2) -0.0064(18) -0.0149(17) 0.0116(16)
C16 0.0383(18) 0.058(2) 0.055(2) -0.0034(19) -0.0004(17) -0.0009(17)

loop_
_atom_type_symbol
_atom_type_description
_atom_type_scat_dispersion_real
_atom_type_scat_dispersion_imag
_atom_type_scat_source
C C 0.0033 0.0016 'International Tables Vol C Tables 4.2.6.8 and 6.1.1.4'
D D 0.0000 0.0000 'International Tables Vol C Tables 4.2.6.8 and 6.1.1.4'
O O 0.0106 0.0060 'International Tables Vol C Tables 4.2.6.8 and 6.1.1.4'
H H 0.0000 0.0000 'International Tables Vol C Tables 4.2.6.8 and 6.1.1.4'

loop_
_geom_angle_atom_site_label_1
_geom_angle_atom_site_label_2
_geom_angle_atom_site_label_3
_geom_angle
C2 C1 C6 118.9(3)
C2 C1 C13 118.8(3)
C6 C1 C13 122.2(3)
C3 C2 C1 121.2(3)
C3 C2 H2 119.4
C1 C2 H2 119.4
C4 C3 C2 119.8(3)
C4 C3 H3 120.1
C2 C3 H3 120.1
C5 C4 C3 119.8(3)
C5 C4 H4 120.1
C3 C4 H4 120.1
C4 C5 C6 121.1(3)
C4 C5 H5 119.4
C6 C5 H5 119.4
C1 C6 C5 119.1(3)
C1 C6 C7 122.2(3)
C5 C6 C7 118.7(3)
C8 C7 C12 118.0(3)
C8 C7 C6 122.1(3)
C12 C7 C6 119.9(3)
D8 C8 C7 119(2)
D8 C8 C9 120(2)
C7 C8 C9 121.2(3)
D9 C9 C10 118(2)
D9 C9 C8 122(2)
C10 C9 C8 120.2(3)
D10 C10 C11 122(2)
D10 C10 C9 119(2)
C11 C10 C9 118.9(3)
D11 C11 C10 121(2)
D11 C11 C12 118(2)
C10 C11 C12 121.1(3)
D12 C12 C11 120.5(18)
D12 C12 C7 118.7(18)
C11 C12 C7 120.6(3)
O1 C13 C1 112.4(3)
O1 C13 C15 107.4(3)
C1 C13 C15 111.0(3)
O1 C13 H13 108.6
C1 C13 H13 108.6
C15 C13 H13 108.6
C14 O1 C13 112.4(3)
O1 C14 H14A 109.5
O1 C14 H14B 109.5
H14A C14 H14B 109.5
O1 C14 H14C 109.5
H14A C14 H14C 109.5
H14B C14 H14C 109.5
C16 C15 C13 114.0(3)
C16 C15 H15A 108.8
C13 C15 H15A 108.8
C16 C15 H15B 108.8
C13 C15 H15B 108.8
H15A C15 H15B 107.6
C15 C16 H16A 109.5
C15 C16 H16B 109.5
H16A C16 H16B 109.5
C15 C16 H16C 109.5
H16A C16 H16C 109.5
H16B C16 H16C 109.5

loop_
_geom_bond_atom_site_label_1
_geom_bond_atom_site_label_2
_geom_bond_distance
C1 C2 1.388(4)
C1 C6 1.398(4)
C1 C13 1.505(4)
C2 C3 1.382(5)
C2 H2 0.9500
C3 C4 1.380(5)
C3 H3 0.9500
C4 C5 1.371(4)
C4 H4 0.9500
C5 C6 1.398(4)
C5 H5 0.9500
C6 C7 1.488(4)
C7 C8 1.378(4)
C7 C12 1.395(4)
C8 D8 0.94(3)
C8 C9 1.390(4)
C9 D9 0.92(4)
C9 C10 1.387(5)
C10 D10 0.94(4)
C10 C11 1.368(5)
C11 D11 1.03(3)
C11 C12 1.384(4)
C12 D12 1.01(3)
C13 O1 1.405(4)
C13 C15 1.541(5)
C13 H13 1.0000
O1 C14 1.392(4)
C14 H14A 0.9800
C14 H14B 0.9800
C14 H14C 0.9800
C15 C16 1.491(5)
C15 H15A 0.9900
C15 H15B 0.9900
C16 H16A 0.9800
C16 H16B 0.9800
C16 H16C 0.9800

loop_
_geom_torsion_atom_site_label_1
_geom_torsion_atom_site_label_2
_geom_torsion_atom_site_label_3
_geom_torsion_atom_site_label_4
_geom_torsion
C6 C1 C2 C3 -1.5(5)
C13 C1 C2 C3 179.7(3)
C1 C2 C3 C4 0.3(5)
C2 C3 C4 C5 0.9(5)
C3 C4 C5 C6 -0.9(5)
C2 C1 C6 C5 1.5(4)
C13 C1 C6 C5 -179.8(3)
C2 C1 C6 C7 -177.9(3)
C13 C1 C6 C7 0.9(4)
C4 C5 C6 C1 -0.3(4)
C4 C5 C6 C7 179.1(3)
C1 C6 C7 C8 -78.0(4)
C5 C6 C7 C8 102.7(3)
C1 C6 C7 C12 103.3(3)
C5 C6 C7 C12 -76.0(4)
C12 C7 C8 D8 178(2)
C6 C7 C8 D8 -1(2)
C12 C7 C8 C9 0.7(4)
C6 C7 C8 C9 -178.0(3)
D8 C8 C9 D9 2(4)
C7 C8 C9 D9 179(3)
D8 C8 C9 C10 -178(2)
C7 C8 C9 C10 -1.3(5)
D9 C9 C10 D10 1(4)
C8 C9 C10 D10 -179(3)
D9 C9 C10 C11 -180(3)
C8 C9 C10 C11 0.6(5)
D10 C10 C11 D11 -1(4)
C9 C10 C11 D11 179(2)
D10 C10 C11 C12 -180(3)
C9 C10 C11 C12 0.6(5)
D11 C11 C12 D12 4(3)
C10 C11 C12 D12 -177(2)
D11 C11 C12 C7 -180(2)
C10 C11 C12 C7 -1.2(5)
C8 C7 C12 D12 176(2)
C6 C7 C12 D12 -5(2)
C8 C7 C12 C11 0.5(4)
C6 C7 C12 C11 179.3(3)
C2 C1 C13 O1 54.1(4)
C6 C1 C13 O1 -124.7(3)
C2 C1 C13 C15 -66.3(4)
C6 C1 C13 C15 114.9(3)
C1 C13 O1 C14 64.5(3)
C15 C13 O1 C14 -173.1(3)
O1 C13 C15 C16 60.3(4)
C1 C13 C15 C16 -176.5(3)
